data_4035753
loop_
_publ_author_name
'Jurczak, Janusz'
'Sobczuk, Adam'
'Da Browa, Kajetan'
'Lindner, Marcin'
'Niedba\/la, Patryk'

_publ_section_title
;
 An Indirect Synthetic Approach toward Conformationally Constrained
 20-Membered Unclosed Cryptands via Late-Stage Installation of
 Intraannular Substituents.
;
_journal_issue 21
_journal_name_full 'The Journal of organic chemistry'
_journal_page_first 13560
_journal_page_last 13567
_journal_paper_doi 10.1021/acs.joc.8b02160
_journal_volume 83
_journal_year 2018
_chemical_formula_sum 'C25 H31 N3 O7.1'
_chemical_formula_weight 487.13
_space_group_IT_number 2
_space_group_name_Hall '-P 1'
_space_group_name_H-M_alt 'P -1'
_symmetry_cell_setting triclinic
_symmetry_space_group_name_H-M 'P -1'
_atom_sites_solution_hydrogens geom
_atom_sites_solution_primary direct
_atom_sites_solution_secondary difmap
_audit_creation_method SHELXL-97
_cell_angle_alpha 73.664(5)
_cell_angle_beta 78.191(4)
_cell_angle_gamma 74.714(4)
_cell_formula_units_Z 2
_cell_length_a 8.2852(4)
_cell_length_b 9.7366(5)
_cell_length_c 16.1667(9)
_cell_measurement_reflns_used 27769
_cell_measurement_temperature 100(2)
_cell_measurement_theta_max 28.68
_cell_measurement_theta_min 2.86
_cell_volume 1195.18(11)
_computing_cell_refinement
;
CrysAlis RED, Oxford Diffraction Ltd.,
Version 1.171.28cycle4 beta (release 11-11-2005 CrysAlis171 .NET)
(compiled Nov 11 2005,15:50:43)
;
_computing_data_collection
;
CrysAlis CCD, Oxford Diffraction Ltd.,
Version 1.171.28cycle4 beta (release 11-11-2005 CrysAlis171 .NET)
(compiled Nov 11 2005,15:50:43)
;
_computing_data_reduction
;
CrysAlis RED, Oxford Diffraction Ltd.,
Version 1.171.28cycle4 beta (release 11-11-2005 CrysAlis171 .NET)
(compiled Nov 11 2005,15:50:43)
;
_computing_molecular_graphics Diamond
_computing_publication_material SHELXTL-97
_computing_structure_refinement 'SHELXL-97 (Sheldrick, 1997)'
_computing_structure_solution 'SHELXS-97 (Sheldrick, 1990)'
_diffrn_ambient_temperature 100(2)
_diffrn_detector_area_resol_mean 8.6479
_diffrn_measured_fraction_theta_full 0.987
_diffrn_measured_fraction_theta_max 0.945
_diffrn_measurement_device_type 'KM4 CCD'
_diffrn_measurement_method 'omega scan'
_diffrn_radiation_monochromator graphite
_diffrn_radiation_source 'fine-focus sealed tube'
_diffrn_radiation_type MoK\a
_diffrn_radiation_wavelength 0.71073
_diffrn_reflns_av_R_equivalents 0.0109
_diffrn_reflns_av_sigmaI/netI 0.0143
_diffrn_reflns_limit_h_max 11
_diffrn_reflns_limit_h_min -10
_diffrn_reflns_limit_k_max 12
_diffrn_reflns_limit_k_min -13
_diffrn_reflns_limit_l_max 21
_diffrn_reflns_limit_l_min -21
_diffrn_reflns_number 27769
_diffrn_reflns_theta_full 28.00
_diffrn_reflns_theta_max 28.68
_diffrn_reflns_theta_min 2.86
_diffrn_standards_number '1 frame'
_exptl_absorpt_coefficient_mu 0.100
_exptl_absorpt_correction_T_max 0.97
_exptl_absorpt_correction_T_min 0.93
_exptl_absorpt_correction_type multi-scan
_exptl_absorpt_process_details
;
CrysAlis RED, Oxford Diffraction Ltd.,
Version 1.171.28cycle4 beta (release 11-11-2005 CrysAlis171 .NET)
(compiled Nov 11 2005,15:50:43)
Empirical absorption correction using spherical harmonics,
 implemented in SCALE3 ABSPACK scaling algorithm.
;
_exptl_crystal_colour colourless
_exptl_crystal_density_diffrn 1.354
_exptl_crystal_density_method 'not measured'
_exptl_crystal_description prismatic
_exptl_crystal_F_000 517.6
_exptl_crystal_size_max 0.75
_exptl_crystal_size_mid 0.40
_exptl_crystal_size_min 0.33
_refine_diff_density_max 0.253
_refine_diff_density_min -0.214
_refine_diff_density_rms 0.038
_refine_ls_extinction_method none
_refine_ls_goodness_of_fit_ref 1.160
_refine_ls_hydrogen_treatment mixed
_refine_ls_matrix_type full
_refine_ls_number_parameters 347
_refine_ls_number_reflns 5823
_refine_ls_number_restraints 6
_refine_ls_restrained_S_all 1.184
_refine_ls_R_factor_all 0.0424
_refine_ls_R_factor_gt 0.0338
_refine_ls_shift/su_max 0.000
_refine_ls_shift/su_mean 0.000
_refine_ls_structure_factor_coef Fsqd
_refine_ls_weighting_details 'calc w=1/[\s^2^(Fo^2^)+(0.0592P)^2^+0.0452P] where P=(Fo^2^+2Fc^2^)/3'
_refine_ls_weighting_scheme calc
_refine_ls_wR_factor_gt 0.0971
_refine_ls_wR_factor_ref 0.0998
_reflns_number_gt 4712
_reflns_number_total 5823
_reflns_threshold_expression >2sigma(I)
_cod_data_source_file jo8b02160_si_005.cif
_cod_data_source_block UC28
_cod_depositor_comments
;
The following automatic conversions were performed:

data item '_symmetry_cell_setting' value 'Triclinic' was changed to
'triclinic' in accordance with the
/home/data/users/saulius/crontab/automatic-downloads/current/ACS/lib/dictionaries/cif_core.dic
dictionary named 'cif_core.dic' version 2.4.2 last updated on
2011-04-26.

Automatic conversion script
Id: cif_fix_values 6909 2019-04-08 15:41:33Z antanas 
;
_cod_original_sg_symbol_H-M P-1
_cod_original_formula_sum 'C25 H31 N3 O7.10'
_cod_database_code 4035753

loop_
_symmetry_equiv_pos_as_xyz
'x, y, z'
'-x, -y, -z'

loop_
_atom_site_label
_atom_site_type_symbol
_atom_site_fract_x
_atom_site_fract_y
_atom_site_fract_z
_atom_site_U_iso_or_equiv
_atom_site_adp_type
_atom_site_occupancy
_atom_site_symmetry_multiplicity
_atom_site_calc_flag
_atom_site_refinement_flags
_atom_site_disorder_assembly
_atom_site_disorder_group
C1 C 0.08049(13) 0.57994(11) 0.35658(6) 0.0239(2) Uani 1 1 d . . .
C2 C -0.11143(13) 0.78431(12) 0.27802(7) 0.0269(2) Uani 1 1 d . . .
H2A H -0.1966 0.8152 0.3258 0.032 Uiso 1 1 calc R . .
H2B H -0.1494 0.7112 0.2590 0.032 Uiso 1 1 calc R . .
C3 C -0.09366(13) 0.91640(11) 0.20218(7) 0.0249(2) Uani 1 1 d . . .
C4 C 0.11355(13) 1.03640(11) 0.09178(7) 0.0251(2) Uani 1 1 d . . .
H4A H 0.1535 1.1113 0.1079 0.030 Uiso 1 1 calc R . .
H4B H 0.0142 1.0864 0.0611 0.030 Uiso 1 1 calc R . .
C5 C 0.25236(12) 0.96089(11) 0.03231(6) 0.0223(2) Uani 1 1 d . . .
H5A H 0.2145 0.8854 0.0156 0.027 Uiso 1 1 calc R . .
H5B H 0.2866 1.0327 -0.0211 0.027 Uiso 1 1 calc R . .
C6 C 0.60111(11) 0.69160(10) 0.12468(6) 0.01873(19) Uani 1 1 d . . .
H6 H 0.5820 0.7133 0.1801 0.022 Uiso 1 1 calc R . .
C7 C 0.51005(11) 0.78034(10) 0.05890(6) 0.01838(19) Uani 1 1 d . . .
C8 C 0.53784(12) 0.75366(10) -0.02340(6) 0.01930(19) Uani 1 1 d . . .
H8 H 0.4736 0.8169 -0.0673 0.023 Uiso 1 1 calc R . .
C9 C 0.66246(11) 0.63166(10) -0.04084(6) 0.01877(19) Uani 1 1 d . . .
C10 C 0.75441(11) 0.53886(10) 0.02579(6) 0.0196(2) Uani 1 1 d . . .
H10 H 0.8385 0.4556 0.0152 0.024 Uiso 1 1 calc R . .
C11 C 0.72111(11) 0.57011(10) 0.10726(6) 0.01834(19) Uani 1 1 d . . .
C12 C 0.88903(12) 0.33610(10) 0.17197(7) 0.0219(2) Uani 1 1 d . . .
H12A H 0.9973 0.3373 0.1325 0.026 Uiso 1 1 calc R . .
H12B H 0.8197 0.2887 0.1502 0.026 Uiso 1 1 calc R . .
C13 C 0.92019(13) 0.25509(11) 0.26358(7) 0.0252(2) Uani 1 1 d . . .
H13A H 0.9755 0.1512 0.2651 0.030 Uiso 1 1 calc R . .
H13B H 0.9967 0.2990 0.2828 0.030 Uiso 1 1 calc R . .
C14 C 0.71584(14) 0.14761(11) 0.38107(7) 0.0266(2) Uani 1 1 d . . .
C15 C 0.54016(14) 0.17575(11) 0.43164(7) 0.0285(2) Uani 1 1 d . . .
H15A H 0.4666 0.1289 0.4124 0.034 Uiso 1 1 calc R . .
H15B H 0.5454 0.1317 0.4944 0.034 Uiso 1 1 calc R . .
C16 C 0.25007(13) 0.52188(10) 0.36679(6) 0.0218(2) Uani 1 1 d . A .
C17 C 0.29928(13) 0.37751(11) 0.41394(6) 0.0237(2) Uani 1 1 d . . .
C18 C 0.18031(14) 0.29250(11) 0.45223(6) 0.0271(2) Uani 1 1 d . . .
H18 H 0.2133 0.1948 0.4853 0.032 Uiso 1 1 calc R . .
C19 C 0.01267(14) 0.35317(12) 0.44118(6) 0.0284(2) Uani 1 1 d . . .
H19 H -0.0691 0.2954 0.4668 0.034 Uiso 1 1 calc R . .
C20 C -0.03935(14) 0.49609(11) 0.39369(6) 0.0264(2) Uani 1 1 d . . .
H20 H -0.1549 0.5356 0.3868 0.032 Uiso 1 1 calc R . .
C21A C 0.41346(15) 0.68596(12) 0.37369(8) 0.0332(3) Uani 0.80 1 d PD A 1
H21A H 0.5334 0.6920 0.3551 0.040 Uiso 0.80 1 calc PR A 1
H21B H 0.4006 0.6347 0.4361 0.040 Uiso 0.80 1 calc PR A 1
C22A C 0.30804(18) 0.83461(14) 0.36290(9) 0.0245(3) Uani 0.80 1 d PD A 1
H22A H 0.1933 0.8463 0.3893 0.029 Uiso 0.80 1 calc PR A 1
C23A C 0.3639(2) 0.95350(16) 0.31842(11) 0.0339(3) Uani 0.80 1 d PD A 1
H23A H 0.4780 0.9450 0.2914 0.041 Uiso 0.80 1 calc PR A 1
H23B H 0.2898 1.0474 0.3135 0.041 Uiso 0.80 1 calc PR A 1
C21B C 0.41346(15) 0.68596(12) 0.37369(8) 0.0332(3) Uani 0.10 1 d PD A 2
H21C H 0.3051 0.7372 0.4013 0.040 Uiso 0.10 1 calc PR A 2
H21D H 0.4706 0.6144 0.4215 0.040 Uiso 0.10 1 calc PR A 2
C22B C 0.5027(15) 0.7809(12) 0.3408(8) 0.037(3) Uiso 0.10 1 d PD A 2
H22B H 0.6208 0.7417 0.3307 0.044 Uiso 0.10 1 calc PR A 2
C23B C 0.459(2) 0.9214(13) 0.3190(9) 0.039(3) Uiso 0.10 1 d PD A 2
H23C H 0.3435 0.9693 0.3271 0.046 Uiso 0.10 1 calc PR A 2
H23D H 0.5432 0.9776 0.2949 0.046 Uiso 0.10 1 calc PR A 2
O1S O 0.0944(11) 0.9773(10) 0.4464(6) 0.043(2) Uiso 0.10 1 d P B 2
C21C C 0.41346(15) 0.68596(12) 0.37369(8) 0.0332(3) Uani 0.10 1 d PD A 3
H21E H 0.5330 0.6459 0.3830 0.040 Uiso 0.10 1 calc PR A 3
H21F H 0.3435 0.6714 0.4316 0.040 Uiso 0.10 1 calc PR A 3
C22C C 0.3907(19) 0.8488(12) 0.3342(9) 0.035(3) Uiso 0.10 1 d PD A 3
H22C H 0.4794 0.8697 0.2883 0.042 Uiso 0.10 1 calc PR A 3
C23C C 0.285(2) 0.9661(15) 0.3456(11) 0.045(4) Uiso 0.10 1 d PD A 3
H23E H 0.1898 0.9608 0.3896 0.053 Uiso 0.10 1 calc PR A 3
H23F H 0.3016 1.0586 0.3100 0.053 Uiso 0.10 1 calc PR A 3
C24 C 0.79045(14) 0.45782(11) -0.13187(7) 0.0274(2) Uani 1 1 d . . .
H24A H 0.9047 0.4382 -0.1172 0.041 Uiso 1 1 calc R . .
H24B H 0.7974 0.4508 -0.1919 0.041 Uiso 1 1 calc R . .
H24C H 0.7298 0.3856 -0.0921 0.041 Uiso 1 1 calc R . .
C25 C 0.58097(15) 0.67789(13) -0.18499(7) 0.0309(2) Uani 1 1 d . . .
H25A H 0.4774 0.6404 -0.1647 0.046 Uiso 1 1 calc R . .
H25B H 0.6307 0.6590 -0.2422 0.046 Uiso 1 1 calc R . .
H25C H 0.5540 0.7837 -0.1895 0.046 Uiso 1 1 calc R . .
N1 N 0.06554(11) 0.92925(10) 0.16976(6) 0.0264(2) Uani 1 1 d . . .
N2 N 0.76147(12) 0.26285(9) 0.32220(6) 0.02491(19) Uani 1 1 d . . .
N3 N 0.70032(10) 0.60484(9) -0.12372(5) 0.02334(19) Uani 1 1 d . . .
O1 O 0.04838(9) 0.72121(8) 0.30774(5) 0.02903(18) Uani 1 1 d . . .
O2 O -0.22004(9) 0.99921(8) 0.17409(5) 0.03184(19) Uani 1 1 d . . .
O3 O 0.38929(8) 0.89501(7) 0.08233(4) 0.02263(16) Uani 1 1 d . . .
O4 O 0.80076(8) 0.48262(7) 0.17676(4) 0.02167(16) Uani 1 1 d . . .
O5 O 0.80379(11) 0.02234(8) 0.39492(5) 0.0371(2) Uani 1 1 d . . .
O6 O 0.46979(9) 0.32986(7) 0.41832(5) 0.02746(17) Uani 1 1 d . . .
O7 O 0.37076(9) 0.60099(8) 0.32416(5) 0.02573(17) Uani 1 1 d . . .
H1N H 0.1460(16) 0.8663(14) 0.1949(8) 0.029(3) Uiso 1 1 d . . .
H2N H 0.6894(17) 0.3479(15) 0.3173(9) 0.034(3) Uiso 1 1 d . . .

loop_
_atom_site_aniso_label
_atom_site_aniso_U_11
_atom_site_aniso_U_22
_atom_site_aniso_U_33
_atom_site_aniso_U_23
_atom_site_aniso_U_13
_atom_site_aniso_U_12
C1 0.0330(5) 0.0209(5) 0.0179(5) -0.0077(4) -0.0020(4) -0.0043(4)
C2 0.0245(5) 0.0265(5) 0.0290(5) -0.0088(4) -0.0031(4) -0.0024(4)
C3 0.0252(5) 0.0240(5) 0.0263(5) -0.0123(4) -0.0029(4) -0.0008(4)
C4 0.0227(5) 0.0182(5) 0.0303(5) -0.0050(4) -0.0043(4) 0.0019(4)
C5 0.0203(5) 0.0191(5) 0.0247(5) -0.0035(4) -0.0061(4) 0.0008(4)
C6 0.0190(4) 0.0182(4) 0.0192(5) -0.0064(4) -0.0016(4) -0.0031(4)
C7 0.0159(4) 0.0147(4) 0.0237(5) -0.0056(4) -0.0005(3) -0.0025(3)
C8 0.0186(4) 0.0185(5) 0.0190(4) -0.0021(4) -0.0023(3) -0.0040(4)
C9 0.0184(4) 0.0197(5) 0.0183(4) -0.0048(4) 0.0017(3) -0.0076(4)
C10 0.0174(4) 0.0169(4) 0.0226(5) -0.0056(4) 0.0010(4) -0.0021(3)
C11 0.0167(4) 0.0163(4) 0.0213(5) -0.0027(4) -0.0036(4) -0.0035(3)
C12 0.0229(5) 0.0154(4) 0.0262(5) -0.0069(4) -0.0054(4) 0.0015(4)
C13 0.0261(5) 0.0203(5) 0.0285(5) -0.0068(4) -0.0099(4) 0.0017(4)
C14 0.0407(6) 0.0186(5) 0.0207(5) -0.0031(4) -0.0129(4) -0.0021(4)
C15 0.0426(6) 0.0163(5) 0.0237(5) 0.0003(4) -0.0084(4) -0.0040(4)
C16 0.0304(5) 0.0205(5) 0.0148(4) -0.0062(4) 0.0020(4) -0.0076(4)
C17 0.0335(6) 0.0225(5) 0.0149(4) -0.0064(4) -0.0021(4) -0.0049(4)
C18 0.0430(6) 0.0224(5) 0.0157(5) -0.0026(4) -0.0014(4) -0.0111(5)
C19 0.0399(6) 0.0310(6) 0.0172(5) -0.0073(4) 0.0029(4) -0.0165(5)
C20 0.0309(5) 0.0298(6) 0.0211(5) -0.0112(4) 0.0002(4) -0.0083(4)
C21A 0.0409(6) 0.0275(6) 0.0339(6) 0.0002(5) -0.0154(5) -0.0125(5)
C22A 0.0252(7) 0.0267(7) 0.0248(6) -0.0094(5) -0.0023(6) -0.0087(5)
C23A 0.0283(9) 0.0233(7) 0.0496(10) -0.0054(6) -0.0080(7) -0.0066(6)
C21B 0.0409(6) 0.0275(6) 0.0339(6) 0.0002(5) -0.0154(5) -0.0125(5)
C21C 0.0409(6) 0.0275(6) 0.0339(6) 0.0002(5) -0.0154(5) -0.0125(5)
C24 0.0307(5) 0.0283(5) 0.0236(5) -0.0122(4) 0.0003(4) -0.0038(4)
C25 0.0365(6) 0.0336(6) 0.0206(5) -0.0074(4) -0.0048(4) -0.0026(5)
N1 0.0219(4) 0.0230(4) 0.0284(5) -0.0037(4) -0.0038(4) 0.0026(4)
N2 0.0315(5) 0.0158(4) 0.0246(4) -0.0035(3) -0.0082(4) 0.0013(4)
N3 0.0238(4) 0.0254(4) 0.0190(4) -0.0082(3) 0.0006(3) -0.0019(3)
O1 0.0293(4) 0.0203(4) 0.0360(4) -0.0031(3) -0.0086(3) -0.0037(3)
O2 0.0238(4) 0.0337(4) 0.0340(4) -0.0071(3) -0.0058(3) 0.0007(3)
O3 0.0206(3) 0.0201(3) 0.0257(4) -0.0092(3) -0.0062(3) 0.0044(3)
O4 0.0246(4) 0.0155(3) 0.0229(4) -0.0053(3) -0.0071(3) 0.0027(3)
O5 0.0512(5) 0.0186(4) 0.0328(4) 0.0005(3) -0.0115(4) 0.0040(3)
O6 0.0351(4) 0.0171(3) 0.0286(4) -0.0040(3) -0.0058(3) -0.0036(3)
O7 0.0305(4) 0.0213(4) 0.0239(4) -0.0045(3) 0.0010(3) -0.0079(3)

loop_
_atom_type_symbol
_atom_type_description
_atom_type_scat_dispersion_real
_atom_type_scat_dispersion_imag
_atom_type_scat_source
C C 0.0033 0.0016 'International Tables Vol C Tables 4.2.6.8 and 6.1.1.4'
H H 0.0000 0.0000 'International Tables Vol C Tables 4.2.6.8 and 6.1.1.4'
N N 0.0061 0.0033 'International Tables Vol C Tables 4.2.6.8 and 6.1.1.4'
O O 0.0106 0.0060 'International Tables Vol C Tables 4.2.6.8 and 6.1.1.4'

loop_
_geom_angle_atom_site_label_1
_geom_angle_atom_site_label_2
_geom_angle_atom_site_label_3
_geom_angle
O1 C1 C20 125.28(10)
O1 C1 C16 114.13(9)
C20 C1 C16 120.59(9)
O1 C2 C3 108.59(8)
O1 C2 H2A 110.0
C3 C2 H2A 110.0
O1 C2 H2B 110.0
C3 C2 H2B 110.0
H2A C2 H2B 108.4
O2 C3 N1 125.04(10)
O2 C3 C2 119.69(9)
N1 C3 C2 115.24(9)
N1 C4 C5 109.84(8)
N1 C4 H4A 109.7
C5 C4 H4A 109.7
N1 C4 H4B 109.7
C5 C4 H4B 109.7
H4A C4 H4B 108.2
O3 C5 C4 104.92(8)
O3 C5 H5A 110.8
C4 C5 H5A 110.8
O3 C5 H5B 110.8
C4 C5 H5B 110.8
H5A C5 H5B 108.8
C7 C6 C11 117.94(8)
C7 C6 H6 121.0
C11 C6 H6 121.0
O3 C7 C6 114.37(8)
O3 C7 C8 123.18(8)
C6 C7 C8 122.44(8)
C7 C8 C9 119.07(8)
C7 C8 H8 120.5
C9 C8 H8 120.5
N3 C9 C8 120.99(8)
N3 C9 C10 119.75(8)
C8 C9 C10 119.22(8)
C11 C10 C9 119.43(8)
C11 C10 H10 120.3
C9 C10 H10 120.3
O4 C11 C6 114.90(8)
O4 C11 C10 123.22(8)
C6 C11 C10 121.87(8)
O4 C12 C13 105.82(8)
O4 C12 H12A 110.6
C13 C12 H12A 110.6
O4 C12 H12B 110.6
C13 C12 H12B 110.6
H12A C12 H12B 108.7
N2 C13 C12 110.18(8)
N2 C13 H13A 109.6
C12 C13 H13A 109.6
N2 C13 H13B 109.6
C12 C13 H13B 109.6
H13A C13 H13B 108.1
O5 C14 N2 124.89(11)
O5 C14 C15 118.88(10)
N2 C14 C15 116.21(9)
O6 C15 C14 110.58(9)
O6 C15 H15A 109.5
C14 C15 H15A 109.5
O6 C15 H15B 109.5
C14 C15 H15B 109.5
H15A C15 H15B 108.1
O7 C16 C1 120.47(9)
O7 C16 C17 119.73(9)
C1 C16 C17 119.52(9)
O6 C17 C18 124.56(9)
O6 C17 C16 114.89(9)
C18 C17 C16 120.55(10)
C19 C18 C17 118.66(10)
C19 C18 H18 120.7
C17 C18 H18 120.7
C18 C19 C20 121.92(10)
C18 C19 H19 119.0
C20 C19 H19 119.0
C1 C20 C19 118.75(10)
C1 C20 H20 120.6
C19 C20 H20 120.6
O7 C21A C22A 112.87(9)
O7 C21A H21A 109.0
C22A C21A H21A 109.0
O7 C21A H21B 109.0
C22A C21A H21B 109.0
H21A C21A H21B 107.8
C23A C22A C21A 123.54(14)
C23A C22A H22A 118.2
C21A C22A H22A 118.2
C22A C23A H23A 120.0
C22A C23A H23B 120.0
H23A C23A H23B 120.0
C23B C22B H22B 114.8
C22B C23B H23C 120.0
C22B C23B H23D 120.0
H23C C23B H23D 120.0
C23C C22C H22C 111.3
C22C C23C H23E 120.0
C22C C23C H23F 120.0
H23E C23C H23F 120.0
N3 C24 H24A 109.5
N3 C24 H24B 109.5
H24A C24 H24B 109.5
N3 C24 H24C 109.5
H24A C24 H24C 109.5
H24B C24 H24C 109.5
N3 C25 H25A 109.5
N3 C25 H25B 109.5
H25A C25 H25B 109.5
N3 C25 H25C 109.5
H25A C25 H25C 109.5
H25B C25 H25C 109.5
C3 N1 C4 124.78(9)
C3 N1 H1N 117.9(8)
C4 N1 H1N 117.2(8)
C14 N2 C13 124.09(9)
C14 N2 H2N 117.9(9)
C13 N2 H2N 118.0(9)
C9 N3 C25 118.72(8)
C9 N3 C24 117.88(8)
C25 N3 C24 114.17(8)
C1 O1 C2 119.94(8)
C7 O3 C5 118.34(7)
C11 O4 C12 117.86(7)
C17 O6 C15 117.79(8)
C16 O7 C21A 115.47(8)

loop_
_geom_bond_atom_site_label_1
_geom_bond_atom_site_label_2
_geom_bond_distance
C1 O1 1.3669(12)
C1 C20 1.3858(15)
C1 C16 1.3944(15)
C2 O1 1.4237(12)
C2 C3 1.5225(15)
C2 H2A 0.9900
C2 H2B 0.9900
C3 O2 1.2232(12)
C3 N1 1.3406(13)
C4 N1 1.4525(14)
C4 C5 1.5121(14)
C4 H4A 0.9900
C4 H4B 0.9900
C5 O3 1.4327(11)
C5 H5A 0.9900
C5 H5B 0.9900
C6 C7 1.3837(13)
C6 C11 1.3856(13)
C6 H6 0.9500
C7 O3 1.3729(11)
C7 C8 1.3886(13)
C8 C9 1.4068(13)
C8 H8 0.9500
C9 N3 1.3941(12)
C9 C10 1.4081(13)
C10 C11 1.3913(13)
C10 H10 0.9500
C11 O4 1.3755(11)
C12 O4 1.4370(11)
C12 C13 1.5081(14)
C12 H12A 0.9900
C12 H12B 0.9900
C13 N2 1.4529(14)
C13 H13A 0.9900
C13 H13B 0.9900
C14 O5 1.2301(12)
C14 N2 1.3355(14)
C14 C15 1.5135(16)
C15 O6 1.4304(12)
C15 H15A 0.9900
C15 H15B 0.9900
C16 O7 1.3761(12)
C16 C17 1.3948(14)
C17 O6 1.3758(13)
C17 C18 1.3901(15)
C18 C19 1.3855(16)
C18 H18 0.9500
C19 C20 1.3892(15)
C19 H19 0.9500
C20 H20 0.9500
C21A O7 1.4469(13)
C21A C22A 1.4635(17)
C21A H21A 0.9900
C21A H21B 0.9900
C22A C23A 1.322(2)
C22A H22A 0.9500
C23A H23A 0.9500
C23A H23B 0.9500
C22B C23B 1.283(13)
C22B H22B 0.9500
C23B H23C 0.9500
C23B H23D 0.9500
C22C C23C 1.276(14)
C22C H22C 0.9500
C23C H23E 0.9500
C23C H23F 0.9500
C24 N3 1.4582(13)
C24 H24A 0.9800
C24 H24B 0.9800
C24 H24C 0.9800
C25 N3 1.4486(13)
C25 H25A 0.9800
C25 H25B 0.9800
C25 H25C 0.9800
N1 H1N 0.861(13)
N2 H2N 0.878(13)

loop_
_geom_hbond_atom_site_label_D
_geom_hbond_atom_site_label_H
_geom_hbond_atom_site_label_A
_geom_hbond_distance_DH
_geom_hbond_distance_HA
_geom_hbond_distance_DA
_geom_hbond_angle_DHA
N1 H1N O1 0.861(13) 2.127(13) 2.5650(12) 111.0(10)
N1 H1N O3 0.861(13) 2.442(12) 2.7469(11) 101.5(10)
N2 H2N O4 0.878(13) 2.417(13) 2.7271(11) 101.3(10)
N2 H2N O6 0.878(13) 2.190(13) 2.6234(12) 110.0(10)

loop_
_geom_torsion_atom_site_label_1
_geom_torsion_atom_site_label_2
_geom_torsion_atom_site_label_3
_geom_torsion_atom_site_label_4
_geom_torsion
O1 C2 C3 O2 -170.10(9)
O1 C2 C3 N1 11.67(12)
N1 C4 C5 O3 -60.32(10)
C11 C6 C7 O3 177.59(8)
C11 C6 C7 C8 -1.60(14)
O3 C7 C8 C9 -178.80(8)
C6 C7 C8 C9 0.31(14)
C7 C8 C9 N3 -176.81(9)
C7 C8 C9 C10 0.72(13)
N3 C9 C10 C11 177.13(8)
C8 C9 C10 C11 -0.43(14)
C7 C6 C11 O4 -176.81(8)
C7 C6 C11 C10 1.89(14)
C9 C10 C11 O4 177.68(8)
C9 C10 C11 C6 -0.90(14)
O4 C12 C13 N2 56.18(10)
O5 C14 C15 O6 169.68(9)
N2 C14 C15 O6 -12.07(13)
O1 C1 C16 O7 -4.80(13)
C20 C1 C16 O7 174.74(9)
O1 C1 C16 C17 -178.77(8)
C20 C1 C16 C17 0.77(14)
O7 C16 C17 O6 4.46(13)
C1 C16 C17 O6 178.48(8)
O7 C16 C17 C18 -175.39(8)
C1 C16 C17 C18 -1.37(14)
O6 C17 C18 C19 -178.62(9)
C16 C17 C18 C19 1.21(14)
C17 C18 C19 C20 -0.47(15)
O1 C1 C20 C19 179.45(9)
C16 C1 C20 C19 -0.04(14)
C18 C19 C20 C1 -0.12(15)
O7 C21A C22A C23A -108.27(15)
O2 C3 N1 C4 -5.34(17)
C2 C3 N1 C4 172.79(9)
C5 C4 N1 C3 -130.18(10)
O5 C14 N2 C13 2.41(16)
C15 C14 N2 C13 -175.71(9)
C12 C13 N2 C14 132.97(10)
C8 C9 N3 C25 -17.02(13)
C10 C9 N3 C25 165.47(9)
C8 C9 N3 C24 -161.92(9)
C10 C9 N3 C24 20.56(13)
C20 C1 O1 C2 -11.64(14)
C16 C1 O1 C2 167.87(9)
C3 C2 O1 C1 -160.68(8)
C6 C7 O3 C5 -158.56(8)
C8 C7 O3 C5 20.63(13)
C4 C5 O3 C7 158.59(8)
C6 C11 O4 C12 162.61(8)
C10 C11 O4 C12 -16.07(13)
C13 C12 O4 C11 -164.72(8)
C18 C17 O6 C15 25.42(13)
C16 C17 O6 C15 -154.42(9)
C14 C15 O6 C17 143.71(9)
C1 C16 O7 C21A 94.70(11)
C17 C16 O7 C21A -91.35(11)
C22A C21A O7 C16 -89.95(12)
